data_4128607
loop_
_publ_author_name
'Willig, Felix'
'Lang, Johannes'
'Hans, Andreas C.'
'Ringenberg, Mark R.'
'Pfeffer, Daniel'
'Frey, Wolfgang'
'Peters, Ren\'e'

_publ_section_title
;
 Polyfunctional Imidazolium Aryloxide Betaine/Lewis Acid Catalysts as
 Tools for the Asymmetric Synthesis of Disfavored Diastereomers.
;
_journal_issue 30
_journal_name_full 'Journal of the American Chemical Society'
_journal_page_first 12029
_journal_page_last 12043
_journal_paper_doi 10.1021/jacs.9b04902
_journal_volume 141
_journal_year 2019
_chemical_absolute_configuration ad
_chemical_formula_moiety 'C17 H20 Cl N O5'
_chemical_formula_sum 'C17 H20 Cl N O5'
_chemical_formula_weight 353.79
_space_group_IT_number 5
_space_group_name_Hall 'C 2y'
_space_group_name_H-M_alt 'C 1 2 1'
_symmetry_cell_setting monoclinic
_symmetry_space_group_name_Hall 'C 2y'
_symmetry_space_group_name_H-M 'C 1 2 1'
_atom_sites_solution_hydrogens geom
_atom_sites_solution_primary direct
_atom_sites_solution_secondary difmap
_audit_creation_method SHELXL-97
_cell_angle_alpha 90.00
_cell_angle_beta 111.050(2)
_cell_angle_gamma 90.00
_cell_formula_units_Z 8
_cell_length_a 21.5588(10)
_cell_length_b 9.6915(4)
_cell_length_c 18.4478(7)
_cell_measurement_reflns_used 4934
_cell_measurement_temperature 135(2)
_cell_measurement_theta_max 25.41
_cell_measurement_theta_min 1.94
_cell_volume 3597.2(3)
_computing_cell_refinement 'Bruker APEXII Software Suite, 2008'
_computing_data_collection 'Bruker APEXII Software Suite, 2008'
_computing_data_reduction 'Bruker APEXII Software Suite, 2008'
_computing_molecular_graphics 'SHELXTL-plus, XP (Sheldrick, 1991)'
_computing_structure_refinement 'SHELXL-97 (Sheldrick, 1997)'
_computing_structure_solution 'SHELXS-97 (Sheldrick, 1990)'
_diffrn_ambient_temperature 135(2)
_diffrn_measured_fraction_theta_full 0.997
_diffrn_measured_fraction_theta_max 0.997
_diffrn_measurement_device_type 'Bruker Kappa APEXII Duo'
_diffrn_measurement_method 'Omega + Phi Scans'
_diffrn_radiation_monochromator Triumph
_diffrn_radiation_source 'fine-focus sealed tube'
_diffrn_radiation_type MoK\a
_diffrn_radiation_wavelength 0.71073
_diffrn_reflns_av_R_equivalents 0.0476
_diffrn_reflns_av_sigmaI/netI 0.0564
_diffrn_reflns_limit_h_max 26
_diffrn_reflns_limit_h_min -26
_diffrn_reflns_limit_k_max 11
_diffrn_reflns_limit_k_min -11
_diffrn_reflns_limit_l_max 22
_diffrn_reflns_limit_l_min -22
_diffrn_reflns_number 29100
_diffrn_reflns_theta_full 25.41
_diffrn_reflns_theta_max 25.41
_diffrn_reflns_theta_min 1.94
_diffrn_standards_decay_% 0
_diffrn_standards_interval_count 0
_diffrn_standards_number 0
_exptl_absorpt_coefficient_mu 0.238
_exptl_absorpt_correction_T_max 0.8553
_exptl_absorpt_correction_T_min 0.8219
_exptl_absorpt_correction_type multi-scan
_exptl_absorpt_process_details 'Blessing, 1995'
_exptl_crystal_colour colourless
_exptl_crystal_density_diffrn 1.307
_exptl_crystal_density_method 'not measured'
_exptl_crystal_description prism
_exptl_crystal_F_000 1488
_exptl_crystal_size_max 0.17
_exptl_crystal_size_mid 0.09
_exptl_crystal_size_min 0.08
_refine_diff_density_max 0.237
_refine_diff_density_min -0.244
_refine_diff_density_rms 0.040
_refine_ls_abs_structure_details 'Flack H D (1983), Acta Cryst. A39, 876-881'
_refine_ls_abs_structure_Flack 0.01(5)
_refine_ls_extinction_coef 0.00128(16)
_refine_ls_extinction_expression Fc^*^=kFc[1+0.001xFc^2^\l^3^/sin(2\q)]^-1/4^
_refine_ls_extinction_method SHELXL
_refine_ls_goodness_of_fit_ref 1.026
_refine_ls_hydrogen_treatment mixed
_refine_ls_matrix_type full
_refine_ls_number_parameters 448
_refine_ls_number_reflns 6628
_refine_ls_number_restraints 1
_refine_ls_restrained_S_all 1.026
_refine_ls_R_factor_all 0.0706
_refine_ls_R_factor_gt 0.0409
_refine_ls_shift/su_max 0.009
_refine_ls_shift/su_mean 0.000
_refine_ls_structure_factor_coef Fsqd
_refine_ls_weighting_details 'calc w=1/[\s^2^(Fo^2^)+(0.0347P)^2^+0.0924P] where P=(Fo^2^+2Fc^2^)/3'
_refine_ls_weighting_scheme calc
_refine_ls_wR_factor_gt 0.0700
_refine_ls_wR_factor_ref 0.0760
_reflns_number_gt 4934
_reflns_number_total 6628
_reflns_threshold_expression >2sigma(I)
_cod_data_source_file ja9b04902_si_007.cif
_cod_data_source_block s2667lm
_cod_original_sg_symbol_H-M 'C 2'
_cod_database_code 4128607

loop_
_symmetry_equiv_pos_as_xyz
'x, y, z'
'-x, y, -z'
'x+1/2, y+1/2, z'
'-x+1/2, y+1/2, -z'

loop_
_atom_site_label
_atom_site_type_symbol
_atom_site_fract_x
_atom_site_fract_y
_atom_site_fract_z
_atom_site_U_iso_or_equiv
_atom_site_adp_type
_atom_site_occupancy
_atom_site_symmetry_multiplicity
_atom_site_calc_flag
_atom_site_refinement_flags
_atom_site_disorder_assembly
_atom_site_disorder_group
Cl1A Cl 0.05884(4) 0.44334(8) 0.14635(4) 0.0492(2) Uani 1 1 d . . .
O1A O 0.44981(9) 0.73279(18) 0.16765(10) 0.0368(4) Uani 1 1 d . . .
C1A C 0.33721(12) 0.6664(2) 0.08517(13) 0.0237(6) Uani 1 1 d . . .
N1A N 0.35606(11) 0.9600(2) 0.15363(13) 0.0344(5) Uani 1 1 d . . .
O2A O 0.31969(8) 0.42997(19) 0.04133(10) 0.0386(4) Uani 1 1 d . . .
C2A C 0.41024(13) 0.7148(2) 0.10356(16) 0.0283(6) Uani 1 1 d . . .
O3A O 0.37495(9) 0.47232(17) 0.16632(10) 0.0427(5) Uani 1 1 d . . .
C3A C 0.42099(13) 0.7341(3) 0.02822(14) 0.0366(7) Uani 1 1 d . . .
H3A1 H 0.4596 0.6791 0.0279 0.044 Uiso 1 1 calc R . .
H3A2 H 0.4295 0.8325 0.0206 0.044 Uiso 1 1 calc R . .
O4A O 0.36824(10) 1.00459(19) 0.09817(12) 0.0452(5) Uani 1 1 d . . .
C4A C 0.35806(14) 0.6856(3) -0.03551(15) 0.0351(7) Uani 1 1 d . . .
H4A1 H 0.3619 0.5876 -0.0485 0.042 Uiso 1 1 calc R . .
H4A2 H 0.3486 0.7421 -0.0830 0.042 Uiso 1 1 calc R . .
O5A O 0.39216(10) 0.9739(2) 0.22128(12) 0.0561(6) Uani 1 1 d . . .
C5A C 0.30318(13) 0.7044(3) -0.00068(13) 0.0283(6) Uani 1 1 d . . .
H5A1 H 0.2872 0.8010 -0.0064 0.034 Uiso 1 1 calc R . .
H5A2 H 0.2651 0.6425 -0.0264 0.034 Uiso 1 1 calc R . .
C6A C 0.30742(12) 0.7250(2) 0.14471(13) 0.0238(6) Uani 1 1 d . . .
H6A H 0.3414 0.7101 0.1977 0.029 Uiso 1 1 calc R . .
C7A C 0.29189(12) 0.8813(2) 0.13660(13) 0.0251(6) Uani 1 1 d . . .
H7A H 0.2617 0.9014 0.0822 0.030 Uiso 1 1 calc R . .
C8A C 0.25969(14) 0.9321(3) 0.19251(15) 0.0438(7) Uani 1 1 d . . .
H8A1 H 0.2856 0.9001 0.2451 0.066 Uiso 1 1 calc R . .
H8A2 H 0.2143 0.8957 0.1767 0.066 Uiso 1 1 calc R . .
H8A3 H 0.2583 1.0331 0.1918 0.066 Uiso 1 1 calc R . .
C9A C 0.34157(12) 0.5096(3) 0.09382(15) 0.0287(6) Uani 1 1 d . . .
C10A C 0.38669(19) 0.3240(3) 0.17999(19) 0.0647(10) Uani 1 1 d . . .
H10A H 0.3458 0.2786 0.1808 0.078 Uiso 1 1 calc R . .
H10B H 0.3985 0.2826 0.1376 0.078 Uiso 1 1 calc R . .
C11A C 0.43913(18) 0.3036(3) 0.25196(18) 0.0627(9) Uani 1 1 d . . .
H11A H 0.4778 0.3582 0.2533 0.094 Uiso 1 1 calc R . .
H11B H 0.4511 0.2056 0.2581 0.094 Uiso 1 1 calc R . .
H11C H 0.4248 0.3329 0.2943 0.094 Uiso 1 1 calc R . .
C12A C 0.24515(12) 0.6494(2) 0.14179(14) 0.0243(6) Uani 1 1 d . . .
C13A C 0.18721(13) 0.6508(3) 0.07700(14) 0.0272(6) Uani 1 1 d . . .
H13A H 0.1866 0.6969 0.0313 0.033 Uiso 1 1 calc R . .
C14A C 0.13021(13) 0.5864(3) 0.07776(14) 0.0313(6) Uani 1 1 d . . .
H14A H 0.0907 0.5881 0.0329 0.038 Uiso 1 1 calc R . .
C15A C 0.13122(13) 0.5199(3) 0.14385(15) 0.0325(7) Uani 1 1 d . . .
C16A C 0.18736(15) 0.5163(3) 0.20933(16) 0.0397(7) Uani 1 1 d . . .
H16A H 0.1874 0.4702 0.2548 0.048 Uiso 1 1 calc R . .
C17A C 0.24423(14) 0.5816(3) 0.20778(14) 0.0373(7) Uani 1 1 d . . .
H17A H 0.2834 0.5799 0.2529 0.045 Uiso 1 1 calc R . .
Cl1B Cl 0.03295(4) 0.90939(8) 0.09212(3) 0.0528(2) Uani 1 1 d . . .
N1B N 0.28496(11) 0.9495(2) 0.54755(11) 0.0326(5) Uani 1 1 d . . .
O1B O 0.19042(10) 1.14228(19) 0.57933(10) 0.0414(5) Uani 1 1 d . . .
C1B C 0.13515(13) 0.9799(2) 0.47470(13) 0.0287(6) Uani 1 1 d . . .
O2B O 0.01650(11) 1.0065(2) 0.40640(11) 0.0489(5) Uani 1 1 d . . .
C2B C 0.15998(13) 1.0369(3) 0.55922(13) 0.0303(6) Uani 1 1 d . . .
O3B O 0.08128(10) 1.19227(19) 0.42356(10) 0.0394(5) Uani 1 1 d . E .
C3B C 0.13926(12) 0.9382(3) 0.60954(12) 0.0320(6) Uani 1 1 d . . .
H3B1 H 0.1128 0.9868 0.6357 0.038 Uiso 1 1 calc R . .
H3B2 H 0.1788 0.8972 0.6497 0.038 Uiso 1 1 calc R . .
O4B O 0.27675(9) 0.86336(17) 0.59213(9) 0.0351(5) Uani 1 1 d . . .
C4B C 0.09793(14) 0.8270(3) 0.55617(13) 0.0329(6) Uani 1 1 d . . .
H4B1 H 0.0499 0.8470 0.5412 0.039 Uiso 1 1 calc R . .
H4B2 H 0.1073 0.7356 0.5818 0.039 Uiso 1 1 calc R . .
C5B C 0.11856(14) 0.8298(3) 0.48459(14) 0.0313(6) Uani 1 1 d . . .
H5B1 H 0.1578 0.7702 0.4929 0.038 Uiso 1 1 calc R . .
H5B2 H 0.0817 0.7971 0.4380 0.038 Uiso 1 1 calc R . .
O5B O 0.31878(11) 1.0522(2) 0.56923(10) 0.0526(6) Uani 1 1 d . . .
C6B C 0.18455(13) 1.0081(3) 0.43235(12) 0.0272(6) Uani 1 1 d . . .
H6B H 0.1965 1.1082 0.4392 0.033 Uiso 1 1 calc R . .
C7B C 0.24973(12) 0.9257(3) 0.46169(11) 0.0288(6) Uani 1 1 d . . .
H7B H 0.2392 0.8253 0.4526 0.035 Uiso 1 1 calc R . .
C8B C 0.29679(13) 0.9670(3) 0.42036(14) 0.0400(7) Uani 1 1 d . . .
H8B1 H 0.3011 1.0677 0.4209 0.060 Uiso 1 1 calc R . .
H8B2 H 0.2790 0.9344 0.3665 0.060 Uiso 1 1 calc R . .
H8B3 H 0.3405 0.9254 0.4471 0.060 Uiso 1 1 calc R . .
C9B C 0.07031(16) 1.0590(3) 0.43139(14) 0.0352(7) Uani 1 1 d . . .
C10B C 0.02388(17) 1.2724(3) 0.37546(16) 0.0571(9) Uani 1 1 d . . .
H10C H -0.0123 1.2616 0.3947 0.069 Uiso 0.60 1 d P A 1
H10D H 0.0074 1.2350 0.3228 0.069 Uiso 0.60 1 d P B 1
H10E H -0.0083 1.2110 0.3382 0.069 Uiso 0.40 1 d P C 2
H10F H 0.0362 1.3405 0.3459 0.069 Uiso 0.40 1 d P D 2
C11B C 0.0379(3) 1.4117(6) 0.3731(3) 0.0729(17) Uani 0.60 1 d P E 1
H11D H -0.0016 1.4596 0.3383 0.109 Uiso 0.60 1 calc PR E 1
H11E H 0.0746 1.4231 0.3540 0.109 Uiso 0.60 1 calc PR E 1
H11F H 0.0507 1.4509 0.4255 0.109 Uiso 0.60 1 calc PR E 1
C11C C -0.0057(4) 1.3355(9) 0.4213(4) 0.063(2) Uani 0.40 1 d P E 2
H11G H 0.0274 1.3907 0.4612 0.094 Uiso 0.40 1 calc PR E 2
H11H H -0.0240 1.2652 0.4462 0.094 Uiso 0.40 1 calc PR E 2
H11I H -0.0416 1.3956 0.3892 0.094 Uiso 0.40 1 calc PR E 2
C12B C 0.15025(13) 0.9820(3) 0.34529(13) 0.0288(6) Uani 1 1 d . . .
C13B C 0.13616(14) 0.8494(3) 0.31678(14) 0.0329(7) Uani 1 1 d . . .
H13B H 0.1507 0.7732 0.3511 0.040 Uiso 1 1 calc R . .
C14B C 0.10085(14) 0.8263(3) 0.23816(14) 0.0339(7) Uani 1 1 d . . .
H14B H 0.0911 0.7350 0.2186 0.041 Uiso 1 1 calc R . .
C15B C 0.08042(12) 0.9376(3) 0.18960(12) 0.0323(6) Uani 1 1 d . . .
C16B C 0.09523(13) 1.0698(3) 0.21609(13) 0.0329(7) Uani 1 1 d . . .
H16B H 0.0813 1.1456 0.1814 0.040 Uiso 1 1 calc R . .
C17B C 0.13070(13) 1.0913(3) 0.29385(13) 0.0297(6) Uani 1 1 d . . .
H17B H 0.1419 1.1828 0.3124 0.036 Uiso 1 1 calc R . .

loop_
_atom_site_aniso_label
_atom_site_aniso_U_11
_atom_site_aniso_U_22
_atom_site_aniso_U_33
_atom_site_aniso_U_23
_atom_site_aniso_U_13
_atom_site_aniso_U_12
Cl1A 0.0442(5) 0.0443(5) 0.0710(5) -0.0092(4) 0.0350(4) -0.0185(4)
O1A 0.0221(11) 0.0373(12) 0.0435(12) -0.0010(9) 0.0027(9) -0.0057(9)
C1A 0.0191(15) 0.0210(14) 0.0288(14) 0.0026(10) 0.0058(11) -0.0008(11)
N1A 0.0385(14) 0.0228(12) 0.0415(14) -0.0062(11) 0.0138(12) -0.0027(11)
O2A 0.0388(12) 0.0276(11) 0.0422(10) -0.0079(10) 0.0060(9) -0.0071(10)
C2A 0.0245(16) 0.0172(14) 0.0452(17) 0.0007(12) 0.0148(14) 0.0003(12)
O3A 0.0499(13) 0.0228(10) 0.0385(11) 0.0073(8) -0.0045(9) 0.0003(9)
C3A 0.0324(18) 0.0363(17) 0.0484(17) 0.0009(13) 0.0234(15) -0.0012(14)
O4A 0.0490(13) 0.0344(12) 0.0625(13) 0.0090(9) 0.0325(11) -0.0040(10)
C4A 0.0433(19) 0.0322(16) 0.0374(16) -0.0051(12) 0.0236(14) -0.0013(14)
O5A 0.0521(14) 0.0561(15) 0.0478(13) -0.0214(10) 0.0033(11) -0.0216(12)
C5A 0.0289(16) 0.0313(15) 0.0239(13) -0.0034(11) 0.0087(12) 0.0024(13)
C6A 0.0249(15) 0.0258(15) 0.0178(12) 0.0019(10) 0.0040(11) -0.0023(12)
C7A 0.0252(15) 0.0237(14) 0.0242(12) -0.0032(10) 0.0061(11) -0.0049(12)
C8A 0.0505(19) 0.0384(18) 0.0529(16) -0.0109(15) 0.0314(15) -0.0060(17)
C9A 0.0183(15) 0.0281(16) 0.0390(16) 0.0019(13) 0.0095(13) -0.0007(12)
C10A 0.078(3) 0.0194(17) 0.068(2) 0.0143(15) -0.009(2) -0.0023(17)
C11A 0.071(3) 0.041(2) 0.066(2) 0.0039(17) 0.011(2) 0.0054(19)
C12A 0.0253(16) 0.0211(14) 0.0255(14) -0.0002(11) 0.0081(12) -0.0048(12)
C13A 0.0285(17) 0.0277(15) 0.0275(14) -0.0008(11) 0.0125(13) -0.0019(13)
C14A 0.0267(16) 0.0321(15) 0.0340(15) -0.0075(12) 0.0095(13) -0.0036(13)
C15A 0.0341(18) 0.0252(15) 0.0447(17) -0.0069(13) 0.0223(15) -0.0070(13)
C16A 0.0440(19) 0.0392(17) 0.0398(17) 0.0112(13) 0.0199(16) -0.0035(15)
C17A 0.0313(17) 0.0444(17) 0.0322(15) 0.0094(13) 0.0065(13) -0.0057(15)
Cl1B 0.0699(6) 0.0572(5) 0.0199(3) -0.0030(3) 0.0024(3) 0.0018(4)
N1B 0.0387(14) 0.0319(14) 0.0252(12) 0.0022(11) 0.0090(10) 0.0014(13)
O1B 0.0578(14) 0.0341(12) 0.0304(11) -0.0091(9) 0.0137(10) -0.0113(11)
C1B 0.0345(16) 0.0275(16) 0.0214(13) -0.0016(10) 0.0067(12) 0.0009(12)
O2B 0.0394(14) 0.0560(14) 0.0422(12) 0.0086(10) 0.0036(10) -0.0016(11)
C2B 0.0300(17) 0.0317(16) 0.0249(14) -0.0011(12) 0.0047(12) 0.0028(14)
O3B 0.0508(13) 0.0291(11) 0.0329(11) -0.0011(8) 0.0084(9) 0.0076(10)
C3B 0.0331(16) 0.0395(16) 0.0230(12) 0.0014(12) 0.0097(11) 0.0006(14)
O4B 0.0421(12) 0.0347(11) 0.0279(9) 0.0066(8) 0.0120(9) 0.0054(9)
C4B 0.0322(17) 0.0346(16) 0.0306(14) 0.0006(12) 0.0097(12) -0.0007(13)
C5B 0.0351(17) 0.0282(16) 0.0274(14) -0.0031(11) 0.0075(12) -0.0004(13)
O5B 0.0645(15) 0.0465(14) 0.0373(11) -0.0090(10) 0.0069(10) -0.0252(12)
C6B 0.0361(17) 0.0261(14) 0.0181(12) -0.0002(10) 0.0084(12) -0.0012(13)
C7B 0.0374(16) 0.0279(15) 0.0173(12) -0.0015(11) 0.0053(11) -0.0020(14)
C8B 0.0425(18) 0.0473(19) 0.0307(14) -0.0003(12) 0.0139(13) -0.0013(15)
C9B 0.044(2) 0.040(2) 0.0220(14) -0.0005(13) 0.0125(14) 0.0029(16)
C10B 0.067(2) 0.048(2) 0.0390(17) 0.0121(15) -0.0018(17) 0.0240(19)
C11B 0.058(4) 0.049(4) 0.080(4) 0.019(3) -0.014(3) 0.005(3)
C11C 0.066(6) 0.071(6) 0.052(5) 0.006(4) 0.023(5) 0.036(5)
C12B 0.0322(16) 0.0329(17) 0.0196(13) -0.0014(11) 0.0072(12) 0.0016(13)
C13B 0.0477(19) 0.0267(16) 0.0214(14) 0.0025(11) 0.0087(13) 0.0033(13)
C14B 0.0461(19) 0.0268(15) 0.0252(14) -0.0043(12) 0.0082(13) 0.0030(14)
C15B 0.0346(16) 0.0410(17) 0.0184(12) -0.0050(13) 0.0061(11) 0.0014(15)
C16B 0.0387(18) 0.0369(17) 0.0224(14) 0.0040(12) 0.0101(13) 0.0041(14)
C17B 0.0384(17) 0.0278(15) 0.0234(14) -0.0031(11) 0.0118(12) -0.0012(13)

loop_
_atom_type_symbol
_atom_type_description
_atom_type_scat_dispersion_real
_atom_type_scat_dispersion_imag
_atom_type_scat_source
C C 0.0033 0.0016 'International Tables Vol C Tables 4.2.6.8 and 6.1.1.4'
H H 0.0000 0.0000 'International Tables Vol C Tables 4.2.6.8 and 6.1.1.4'
N N 0.0061 0.0033 'International Tables Vol C Tables 4.2.6.8 and 6.1.1.4'
O O 0.0106 0.0060 'International Tables Vol C Tables 4.2.6.8 and 6.1.1.4'
Cl Cl 0.1484 0.1585 'International Tables Vol C Tables 4.2.6.8 and 6.1.1.4'

loop_
_geom_angle_atom_site_label_1
_geom_angle_atom_site_label_2
_geom_angle_atom_site_label_3
_geom_angle
C9A C1A C5A 109.6(2)
C9A C1A C2A 104.90(19)
C5A C1A C2A 102.94(19)
C9A C1A C6A 108.24(18)
C5A C1A C6A 118.3(2)
C2A C1A C6A 112.03(19)
O5A N1A O4A 124.6(2)
O5A N1A C7A 118.0(2)
O4A N1A C7A 117.4(2)
O1A C2A C3A 127.2(2)
O1A C2A C1A 124.4(2)
C3A C2A C1A 108.4(2)
C9A O3A C10A 116.1(2)
C2A C3A C4A 106.7(2)
C2A C3A H3A1 110.4
C4A C3A H3A1 110.4
C2A C3A H3A2 110.4
C4A C3A H3A2 110.4
H3A1 C3A H3A2 108.6
C3A C4A C5A 104.3(2)
C3A C4A H4A1 110.9
C5A C4A H4A1 110.9
C3A C4A H4A2 110.9
C5A C4A H4A2 110.9
H4A1 C4A H4A2 108.9
C1A C5A C4A 104.3(2)
C1A C5A H5A1 110.9
C4A C5A H5A1 110.9
C1A C5A H5A2 110.9
C4A C5A H5A2 110.9
H5A1 C5A H5A2 108.9
C12A C6A C7A 108.2(2)
C12A C6A C1A 112.44(18)
C7A C6A C1A 114.62(18)
C12A C6A H6A 107.1
C7A C6A H6A 107.1
C1A C6A H6A 107.1
N1A C7A C8A 107.68(19)
N1A C7A C6A 108.9(2)
C8A C7A C6A 112.80(19)
N1A C7A H7A 109.1
C8A C7A H7A 109.1
C6A C7A H7A 109.1
C7A C8A H8A1 109.5
C7A C8A H8A2 109.5
H8A1 C8A H8A2 109.5
C7A C8A H8A3 109.5
H8A1 C8A H8A3 109.5
H8A2 C8A H8A3 109.5
O2A C9A O3A 123.8(2)
O2A C9A C1A 124.5(2)
O3A C9A C1A 111.6(2)
C11A C10A O3A 109.2(3)
C11A C10A H10A 109.8
O3A C10A H10A 109.8
C11A C10A H10B 109.8
O3A C10A H10B 109.8
H10A C10A H10B 108.3
C10A C11A H11A 109.5
C10A C11A H11B 109.5
H11A C11A H11B 109.5
C10A C11A H11C 109.5
H11A C11A H11C 109.5
H11B C11A H11C 109.5
C13A C12A C17A 117.9(2)
C13A C12A C6A 122.7(2)
C17A C12A C6A 119.3(2)
C14A C13A C12A 121.1(2)
C14A C13A H13A 119.5
C12A C13A H13A 119.5
C15A C14A C13A 119.4(2)
C15A C14A H14A 120.3
C13A C14A H14A 120.3
C16A C15A C14A 121.5(2)
C16A C15A Cl1A 118.80(19)
C14A C15A Cl1A 119.7(2)
C15A C16A C17A 118.5(2)
C15A C16A H16A 120.7
C17A C16A H16A 120.7
C16A C17A C12A 121.6(2)
C16A C17A H17A 119.2
C12A C17A H17A 119.2
O5B N1B O4B 123.4(2)
O5B N1B C7B 119.2(2)
O4B N1B C7B 117.4(2)
C5B C1B C9B 109.2(2)
C5B C1B C6B 117.40(19)
C9B C1B C6B 108.02(19)
C5B C1B C2B 103.29(19)
C9B C1B C2B 105.31(19)
C6B C1B C2B 113.0(2)
O1B C2B C3B 126.9(2)
O1B C2B C1B 124.4(2)
C3B C2B C1B 108.7(2)
C9B O3B C10B 115.9(2)
C2B C3B C4B 106.66(19)
C2B C3B H3B1 110.4
C4B C3B H3B1 110.4
C2B C3B H3B2 110.4
C4B C3B H3B2 110.4
H3B1 C3B H3B2 108.6
C3B C4B C5B 105.1(2)
C3B C4B H4B1 110.7
C5B C4B H4B1 110.7
C3B C4B H4B2 110.7
C5B C4B H4B2 110.7
H4B1 C4B H4B2 108.8
C1B C5B C4B 105.83(19)
C1B C5B H5B1 110.6
C4B C5B H5B1 110.6
C1B C5B H5B2 110.6
C4B C5B H5B2 110.6
H5B1 C5B H5B2 108.7
C12B C6B C7B 108.69(18)
C12B C6B C1B 109.8(2)
C7B C6B C1B 115.90(19)
C12B C6B H6B 107.4
C7B C6B H6B 107.4
C1B C6B H6B 107.4
N1B C7B C8B 108.1(2)
N1B C7B C6B 110.02(18)
C8B C7B C6B 112.1(2)
N1B C7B H7B 108.9
C8B C7B H7B 108.9
C6B C7B H7B 108.9
C7B C8B H8B1 109.5
C7B C8B H8B2 109.5
H8B1 C8B H8B2 109.5
C7B C8B H8B3 109.5
H8B1 C8B H8B3 109.5
H8B2 C8B H8B3 109.5
O2B C9B O3B 123.8(3)
O2B C9B C1B 124.1(3)
O3B C9B C1B 112.1(3)
C11C C10B C11B 74.9(5)
C11C C10B O3B 110.0(4)
C11B C10B O3B 112.9(3)
C11C C10B H10C 37.9
C11B C10B H10C 109.2
O3B C10B H10C 109.7
C11C C10B H10D 134.0
C11B C10B H10D 109.6
O3B C10B H10D 109.5
H10C C10B H10D 105.7
C11C C10B H10E 109.5
C11B C10B H10E 132.4
O3B C10B H10E 109.5
H10C C10B H10E 74.5
H10D C10B H10E 33.5
C11C C10B H10F 109.3
C11B C10B H10F 36.8
O3B C10B H10F 111.5
H10C C10B H10F 135.2
H10D C10B H10F 76.4
H10E C10B H10F 107.0
C10B C11B H10F 42.4
C10B C11B H11D 109.5
H10F C11B H11D 98.9
C10B C11B H11E 109.5
H10F C11B H11E 75.3
C10B C11B H11F 109.5
H10F C11B H11F 146.8
C10B C11C H10C 44.6
C10B C11C H11G 109.5
C10B C11C H11H 109.5
H11G C11C H11H 109.5
C10B C11C H11I 109.5
H11G C11C H11I 109.5
H11H C11C H11I 109.5
C13B C12B C17B 118.7(2)
C13B C12B C6B 120.8(2)
C17B C12B C6B 120.5(2)
C12B C13B C14B 120.7(2)
C12B C13B H13B 119.7
C14B C13B H13B 119.7
C15B C14B C13B 118.8(2)
C15B C14B H14B 120.6
C13B C14B H14B 120.6
C16B C15B C14B 121.7(2)
C16B C15B Cl1B 119.4(2)
C14B C15B Cl1B 118.9(2)
C15B C16B C17B 119.0(2)
C15B C16B H16B 120.5
C17B C16B H16B 120.5
C16B C17B C12B 121.1(2)
C16B C17B H17B 119.4
C12B C17B H17B 119.4

loop_
_geom_bond_atom_site_label_1
_geom_bond_atom_site_label_2
_geom_bond_distance
Cl1A C15A 1.743(3)
O1A C2A 1.196(3)
C1A C9A 1.528(3)
C1A C5A 1.532(3)
C1A C2A 1.559(4)
C1A C6A 1.565(3)
N1A O5A 1.218(3)
N1A O4A 1.223(2)
N1A C7A 1.510(3)
O2A C9A 1.195(3)
C2A C3A 1.501(3)
O3A C9A 1.321(3)
O3A C10A 1.465(3)
C3A C4A 1.516(4)
C3A H3A1 0.9900
C3A H3A2 0.9900
C4A C5A 1.547(3)
C4A H4A1 0.9900
C4A H4A2 0.9900
C5A H5A1 0.9900
C5A H5A2 0.9900
C6A C12A 1.513(3)
C6A C7A 1.547(3)
C6A H6A 1.0000
C7A C8A 1.517(3)
C7A H7A 1.0000
C8A H8A1 0.9800
C8A H8A2 0.9800
C8A H8A3 0.9800
C10A C11A 1.415(4)
C10A H10A 0.9900
C10A H10B 0.9900
C11A H11A 0.9800
C11A H11B 0.9800
C11A H11C 0.9800
C12A C13A 1.384(3)
C12A C17A 1.390(3)
C13A C14A 1.383(3)
C13A H13A 0.9500
C14A C15A 1.372(3)
C14A H14A 0.9500
C15A C16A 1.369(4)
C16A C17A 1.389(4)
C16A H16A 0.9500
C17A H17A 0.9500
Cl1B C15B 1.742(2)
N1B O5B 1.213(3)
N1B O4B 1.229(2)
N1B C7B 1.508(3)
O1B C2B 1.198(3)
C1B C5B 1.524(3)
C1B C9B 1.542(4)
C1B C6B 1.555(3)
C1B C2B 1.557(3)
O2B C9B 1.197(3)
C2B C3B 1.508(4)
O3B C9B 1.330(3)
O3B C10B 1.461(3)
C3B C4B 1.515(4)
C3B H3B1 0.9900
C3B H3B2 0.9900
C4B C5B 1.538(3)
C4B H4B1 0.9900
C4B H4B2 0.9900
C5B H5B1 0.9900
C5B H5B2 0.9900
C6B C12B 1.529(3)
C6B C7B 1.536(3)
C6B H6B 1.0000
C7B C8B 1.525(3)
C7B H7B 1.0000
C8B H8B1 0.9800
C8B H8B2 0.9800
C8B H8B3 0.9800
C10B C11C 1.372(8)
C10B C11B 1.388(6)
C10B H10C 0.9720
C10B H10D 0.9768
C10B H10E 0.9827
C10B H10F 0.9532
C11B H10F 0.8465
C11B H11D 0.9800
C11B H11E 0.9800
C11B H11F 0.9800
C11C H10C 0.8505
C11C H11G 0.9800
C11C H11H 0.9800
C11C H11I 0.9800
C12B C13B 1.380(3)
C12B C17B 1.383(3)
C13B C14B 1.393(3)
C13B H13B 0.9500
C14B C15B 1.370(4)
C14B H14B 0.9500
C15B C16B 1.367(4)
C16B C17B 1.378(3)
C16B H16B 0.9500
C17B H17B 0.9500

loop_
_geom_torsion_atom_site_label_1
_geom_torsion_atom_site_label_2
_geom_torsion_atom_site_label_3
_geom_torsion_atom_site_label_4
_geom_torsion
C9A C1A C2A O1A -82.9(3)
C5A C1A C2A O1A 162.5(2)
C6A C1A C2A O1A 34.3(3)
C9A C1A C2A C3A 97.2(2)
C5A C1A C2A C3A -17.5(2)
C6A C1A C2A C3A -145.6(2)
O1A C2A C3A C4A 174.9(3)
C1A C2A C3A C4A -5.2(3)
C2A C3A C4A C5A 25.8(3)
C9A C1A C5A C4A -78.3(2)
C2A C1A C5A C4A 32.9(2)
C6A C1A C5A C4A 157.0(2)
C3A C4A C5A C1A -36.9(3)
C9A C1A C6A C12A -48.9(3)
C5A C1A C6A C12A 76.5(3)
C2A C1A C6A C12A -164.06(19)
C9A C1A C6A C7A -173.0(2)
C5A C1A C6A C7A -47.7(3)
C2A C1A C6A C7A 71.8(3)
O5A N1A C7A C8A 45.0(3)
O4A N1A C7A C8A -135.4(2)
O5A N1A C7A C6A -77.7(2)
O4A N1A C7A C6A 102.0(2)
C12A C6A C7A N1A 170.01(17)
C1A C6A C7A N1A -63.6(2)
C12A C6A C7A C8A 50.5(3)
C1A C6A C7A C8A 176.9(2)
C10A O3A C9A O2A 2.2(4)
C10A O3A C9A C1A -175.3(3)
C5A C1A C9A O2A -2.1(3)
C2A C1A C9A O2A -112.1(3)
C6A C1A C9A O2A 128.2(2)
C5A C1A C9A O3A 175.38(19)
C2A C1A C9A O3A 65.5(2)
C6A C1A C9A O3A -54.3(3)
C9A O3A C10A C11A 161.6(3)
C7A C6A C12A C13A 63.3(3)
C1A C6A C12A C13A -64.3(3)
C7A C6A C12A C17A -113.0(2)
C1A C6A C12A C17A 119.4(2)
C17A C12A C13A C14A -0.3(4)
C6A C12A C13A C14A -176.7(2)
C12A C13A C14A C15A 0.0(4)
C13A C14A C15A C16A 0.3(4)
C13A C14A C15A Cl1A 177.87(19)
C14A C15A C16A C17A -0.2(4)
Cl1A C15A C16A C17A -177.8(2)
C15A C16A C17A C12A -0.1(4)
C13A C12A C17A C16A 0.3(4)
C6A C12A C17A C16A 176.9(2)
C5B C1B C2B O1B 164.1(3)
C9B C1B C2B O1B -81.4(3)
C6B C1B C2B O1B 36.3(3)
C5B C1B C2B C3B -15.9(3)
C9B C1B C2B C3B 98.6(2)
C6B C1B C2B C3B -143.8(2)
O1B C2B C3B C4B 176.0(3)
C1B C2B C3B C4B -4.0(3)
C2B C3B C4B C5B 22.3(3)
C9B C1B C5B C4B -82.2(2)
C6B C1B C5B C4B 154.5(2)
C2B C1B C5B C4B 29.5(3)
C3B C4B C5B C1B -32.8(3)
C5B C1B C6B C12B 73.7(3)
C9B C1B C6B C12B -50.2(3)
C2B C1B C6B C12B -166.2(2)
C5B C1B C6B C7B -49.9(3)
C9B C1B C6B C7B -173.8(2)
C2B C1B C6B C7B 70.2(3)
O5B N1B C7B C8B 40.5(3)
O4B N1B C7B C8B -140.5(2)
O5B N1B C7B C6B -82.2(3)
O4B N1B C7B C6B 96.8(3)
C12B C6B C7B N1B 179.86(19)
C1B C6B C7B N1B -56.0(3)
C12B C6B C7B C8B 59.6(3)
C1B C6B C7B C8B -176.3(2)
C10B O3B C9B O2B -5.5(3)
C10B O3B C9B C1B 173.1(2)
C5B C1B C9B O2B -3.7(3)
C6B C1B C9B O2B 125.0(3)
C2B C1B C9B O2B -114.1(3)
C5B C1B C9B O3B 177.59(18)
C6B C1B C9B O3B -53.7(2)
C2B C1B C9B O3B 67.3(2)
C9B O3B C10B C11C 95.1(5)
C9B O3B C10B C11B 176.8(4)
C7B C6B C12B C13B 55.1(3)
C1B C6B C12B C13B -72.6(3)
C7B C6B C12B C17B -127.1(2)
C1B C6B C12B C17B 105.2(3)
C17B C12B C13B C14B -2.3(4)
C6B C12B C13B C14B 175.5(2)
C12B C13B C14B C15B 0.1(4)
C13B C14B C15B C16B 1.6(4)
C13B C14B C15B Cl1B -177.0(2)
C14B C15B C16B C17B -1.1(4)
Cl1B C15B C16B C17B 177.61(19)
C15B C16B C17B C12B -1.2(4)
C13B C12B C17B C16B 2.9(4)
C6B C12B C17B C16B -175.0(2)
